data_4082069
loop_
_publ_author_name
'Rakesh, Prakul'
'Singh, Harkesh B.'
'Butcher, Ray J.'

_publ_section_title
;
 Synthesis of Selenenium Ions: Isolation of Highly Conjugated,
 pH-Sensitive
 4,4&#x2032;-Bis(methylimino)-1,1&#x2032;-binaphthylene-5-diselenenium(II)
 Triflate
;
_journal_issue 24
_journal_name_full Organometallics
_journal_page_first 7275
_journal_paper_doi 10.1021/om400460z
_journal_volume 32
_journal_year 2013
_chemical_formula_moiety 'C13 H12 N2 Se'
_chemical_formula_sum 'C13 H12 N2 Se'
_chemical_formula_weight 275.21
_chemical_name_systematic
; 
 ? 
;
_space_group_IT_number 61
_symmetry_cell_setting orthorhombic
_symmetry_space_group_name_Hall '-P 2ac 2ab'
_symmetry_space_group_name_H-M 'P b c a'
_atom_sites_solution_hydrogens geom
_atom_sites_solution_primary direct
_atom_sites_solution_secondary difmap
_audit_creation_method SHELXL-97
_cell_angle_alpha 90.00
_cell_angle_beta 90.00
_cell_angle_gamma 90.00
_cell_formula_units_Z 8
_cell_length_a 9.1305(5)
_cell_length_b 13.9195(8)
_cell_length_c 19.2955(11)
_cell_measurement_reflns_used 2270
_cell_measurement_temperature 295(2)
_cell_measurement_theta_max 34.9650
_cell_measurement_theta_min 5.0307
_cell_volume 2452.3(2)
_computing_cell_refinement
;
CrysAlisPro, Oxford Diffraction Ltd.,
Version 1.171.33.55 (release 05-01-2010 CrysAlis171 .NET)
(compiled Jan  5 2010,16:28:46)
;
_computing_data_collection
;
CrysAlisPro, Oxford Diffraction Ltd.,
Version 1.171.33.55 (release 05-01-2010 CrysAlis171 .NET)
(compiled Jan  5 2010,16:28:46)
;
_computing_data_reduction
;
CrysAlisPro, Oxford Diffraction Ltd.,
Version 1.171.33.55 (release 05-01-2010 CrysAlis171 .NET)
(compiled Jan  5 2010,16:28:46)
;
_computing_molecular_graphics 'SHELXLTL (Sheldrick, 2008)'
_computing_publication_material SHELXLTL
_computing_structure_refinement 'SHELXL-97 (Sheldrick, 2008)'
_computing_structure_solution 'SHELXS-97 (Sheldrick, 2008)'
_diffrn_ambient_temperature 295(2)
_diffrn_detector_area_resol_mean 10.5081
_diffrn_measured_fraction_theta_full 0.989
_diffrn_measured_fraction_theta_max 0.924
_diffrn_measurement_device_type 'Xcalibur, Ruby, Gemini'
_diffrn_measurement_method '\w scans'
_diffrn_radiation_monochromator graphite
_diffrn_radiation_source 'Enhance (Mo) X-ray Source'
_diffrn_radiation_type MoK\a
_diffrn_radiation_wavelength 0.71073
_diffrn_reflns_av_R_equivalents 0.0577
_diffrn_reflns_av_sigmaI/netI 0.1357
_diffrn_reflns_limit_h_max 14
_diffrn_reflns_limit_h_min -12
_diffrn_reflns_limit_k_max 22
_diffrn_reflns_limit_k_min -12
_diffrn_reflns_limit_l_max 17
_diffrn_reflns_limit_l_min -30
_diffrn_reflns_number 14443
_diffrn_reflns_theta_full 25.00
_diffrn_reflns_theta_max 35.05
_diffrn_reflns_theta_min 5.04
_exptl_absorpt_coefficient_mu 3.036
_exptl_absorpt_correction_T_max 1.00000
_exptl_absorpt_correction_T_min 0.55897
_exptl_absorpt_correction_type multi-scan
_exptl_absorpt_process_details
;
CrysAlisPro, Oxford Diffraction Ltd.,
Version 1.171.33.55 (release 05-01-2010 CrysAlis171 .NET)
(compiled Jan  5 2010,16:28:46)
Empirical absorption correction using spherical harmonics,
 implemented in SCALE3 ABSPACK scaling algorithm.
;
_exptl_crystal_colour colorless
_exptl_crystal_density_diffrn 1.491
_exptl_crystal_density_method 'not measured'
_exptl_crystal_description 'needle plate'
_exptl_crystal_F_000 1104
_exptl_crystal_size_max 0.51
_exptl_crystal_size_mid 0.35
_exptl_crystal_size_min 0.11
_refine_diff_density_max 0.355
_refine_diff_density_min -0.322
_refine_diff_density_rms 0.043
_refine_ls_extinction_method none
_refine_ls_goodness_of_fit_ref 0.663
_refine_ls_hydrogen_treatment constr
_refine_ls_matrix_type full
_refine_ls_number_parameters 147
_refine_ls_number_reflns 5014
_refine_ls_number_restraints 0
_refine_ls_restrained_S_all 0.663
_refine_ls_R_factor_all 0.1808
_refine_ls_R_factor_gt 0.0301
_refine_ls_shift/su_max 0.001
_refine_ls_shift/su_mean 0.000
_refine_ls_structure_factor_coef Fsqd
_refine_ls_weighting_details 'calc w=1/[\s^2^(Fo^2^)+(0.0207P)^2^] where P=(Fo^2^+2Fc^2^)/3'
_refine_ls_weighting_scheme calc
_refine_ls_wR_factor_gt 0.0460
_refine_ls_wR_factor_ref 0.0574
_reflns_number_gt 1490
_reflns_number_total 5014
_reflns_threshold_expression I>2\s(I)
_cod_data_source_file om400460z_si_002.cif
_cod_data_source_block 20
_cod_database_code 4082069

loop_
_symmetry_equiv_pos_as_xyz
'x, y, z'
'-x+1/2, -y, z+1/2'
'-x, y+1/2, -z+1/2'
'x+1/2, -y+1/2, -z'
'-x, -y, -z'
'x-1/2, y, -z-1/2'
'x, -y-1/2, z-1/2'
'-x-1/2, y-1/2, z'

loop_
_atom_site_label
_atom_site_type_symbol
_atom_site_fract_x
_atom_site_fract_y
_atom_site_fract_z
_atom_site_U_iso_or_equiv
_atom_site_adp_type
_atom_site_occupancy
_atom_site_symmetry_multiplicity
_atom_site_calc_flag
_atom_site_refinement_flags
Se Se 0.209830(19) 0.506466(12) 0.732305(10) 0.05371(8) Uani 1 1 d .
N N 0.2028(2) 0.47634(14) 0.88863(10) 0.0888(6) Uani 1 1 d .
N1 N 0.24529(16) 0.53329(11) 0.60763(8) 0.0492(4) Uani 1 1 d .
C C 0.2056(2) 0.49396(14) 0.83097(11) 0.0633(5) Uani 1 1 d .
C1 C 0.32065(17) 0.62477(11) 0.73279(11) 0.0466(4) Uani 1 1 d .
C2 C 0.3485(2) 0.67446(14) 0.79260(11) 0.0618(6) Uani 1 1 d .
H2A H 0.3080 0.6538 0.8343 0.074 Uiso 1 1 calc R
C3 C 0.4382(3) 0.75654(15) 0.79125(14) 0.0764(7) Uani 1 1 d .
H3A H 0.4557 0.7902 0.8321 0.092 Uiso 1 1 calc R
C4 C 0.4993(2) 0.78717(15) 0.73137(16) 0.0747(7) Uani 1 1 d .
H4A H 0.5606 0.8405 0.7317 0.090 Uiso 1 1 calc R
C5 C 0.4713(2) 0.73925(13) 0.66842(14) 0.0580(6) Uani 1 1 d .
C6 C 0.5340(2) 0.76842(15) 0.60485(17) 0.0759(7) Uani 1 1 d .
H6A H 0.5975 0.8207 0.6041 0.091 Uiso 1 1 calc R
C7 C 0.5033(3) 0.72145(17) 0.54485(16) 0.0853(7) Uani 1 1 d .
H7A H 0.5472 0.7411 0.5037 0.102 Uiso 1 1 calc R
C8 C 0.4066(2) 0.64422(15) 0.54447(11) 0.0676(6) Uani 1 1 d .
H8A H 0.3836 0.6141 0.5029 0.081 Uiso 1 1 calc R
C9 C 0.34547(19) 0.61245(12) 0.60456(11) 0.0498(5) Uani 1 1 d .
C10 C 0.37756(19) 0.65744(12) 0.66825(11) 0.0456(5) Uani 1 1 d .
C11 C 0.1012(2) 0.55704(16) 0.57760(10) 0.0742(6) Uani 1 1 d .
H11A H 0.0320 0.5078 0.5895 0.111 Uiso 1 1 calc R
H11B H 0.1096 0.5612 0.5281 0.111 Uiso 1 1 calc R
H11C H 0.0683 0.6176 0.5957 0.111 Uiso 1 1 calc R
C12 C 0.3043(2) 0.44426(14) 0.57734(11) 0.0718(6) Uani 1 1 d .
H12A H 0.2402 0.3917 0.5881 0.108 Uiso 1 1 calc R
H12B H 0.3997 0.4318 0.5963 0.108 Uiso 1 1 calc R
H12C H 0.3116 0.4513 0.5280 0.108 Uiso 1 1 calc R

loop_
_atom_site_aniso_label
_atom_site_aniso_U_11
_atom_site_aniso_U_22
_atom_site_aniso_U_33
_atom_site_aniso_U_23
_atom_site_aniso_U_13
_atom_site_aniso_U_12
Se 0.05404(12) 0.05626(12) 0.05083(12) 0.00420(12) 0.00016(10) -0.00091(10)
N 0.1048(16) 0.1070(16) 0.0545(12) 0.0121(12) 0.0072(11) 0.0073(12)
N1 0.0483(9) 0.0525(9) 0.0469(9) -0.0022(8) -0.0004(7) 0.0001(7)
C 0.0600(12) 0.0725(14) 0.0574(12) 0.0053(15) 0.0041(11) 0.0096(12)
C1 0.0435(10) 0.0423(9) 0.0540(12) -0.0065(11) -0.0075(10) 0.0145(8)
C2 0.0655(14) 0.0593(13) 0.0606(14) -0.0073(11) -0.0067(11) 0.0149(11)
C3 0.0851(17) 0.0558(15) 0.0882(19) -0.0242(13) -0.0285(16) 0.0099(12)
C4 0.0723(15) 0.0450(12) 0.107(2) -0.0114(15) -0.0163(16) 0.0016(10)
C5 0.0489(13) 0.0412(12) 0.0840(17) -0.0013(13) -0.0045(13) 0.0068(10)
C6 0.0689(15) 0.0479(13) 0.111(2) 0.0131(15) 0.0150(16) -0.0072(11)
C7 0.098(2) 0.0724(17) 0.0852(19) 0.0190(16) 0.0248(14) -0.0046(14)
C8 0.0817(16) 0.0633(14) 0.0577(14) 0.0041(12) 0.0127(12) -0.0034(12)
C9 0.0484(11) 0.0447(11) 0.0561(13) 0.0020(10) 0.0013(11) 0.0044(9)
C10 0.0404(11) 0.0378(10) 0.0586(13) 0.0007(10) 0.0005(10) 0.0106(9)
C11 0.0611(14) 0.0942(16) 0.0673(15) 0.0053(13) -0.0119(12) 0.0003(12)
C12 0.0821(16) 0.0552(13) 0.0782(17) -0.0121(11) 0.0126(12) -0.0044(12)

loop_
_atom_type_symbol
_atom_type_description
_atom_type_scat_dispersion_real
_atom_type_scat_dispersion_imag
_atom_type_scat_source
C C 0.0033 0.0016 'International Tables Vol C Tables 4.2.6.8 and 6.1.1.4'
H H 0.0000 0.0000 'International Tables Vol C Tables 4.2.6.8 and 6.1.1.4'
N N 0.0061 0.0033 'International Tables Vol C Tables 4.2.6.8 and 6.1.1.4'
Se Se -0.0929 2.2259 'International Tables Vol C Tables 4.2.6.8 and 6.1.1.4'

loop_
_geom_angle_atom_site_label_1
_geom_angle_atom_site_label_2
_geom_angle_atom_site_label_3
_geom_angle
C Se C1 94.77(9)
C Se N1 172.64(7)
C1 Se N1 78.82(7)
C9 N1 C12 113.39(14)
C9 N1 C11 112.38(15)
C12 N1 C11 111.06(15)
C9 N1 Se 103.97(11)
C12 N1 Se 108.00(11)
C11 N1 Se 107.53(11)
N C Se 172.8(2)
C2 C1 C10 120.52(17)
C2 C1 Se 122.12(16)
C10 C1 Se 117.32(13)
C1 C2 C3 120.2(2)
C1 C2 H2A 119.9
C3 C2 H2A 119.9
C4 C3 C2 120.8(2)
C4 C3 H3A 119.6
C2 C3 H3A 119.6
C3 C4 C5 120.8(2)
C3 C4 H4A 119.6
C5 C4 H4A 119.6
C4 C5 C6 122.6(2)
C4 C5 C10 119.3(2)
C6 C5 C10 118.1(2)
C7 C6 C5 121.2(2)
C7 C6 H6A 119.4
C5 C6 H6A 119.4
C6 C7 C8 120.5(2)
C6 C7 H7A 119.8
C8 C7 H7A 119.8
C9 C8 C7 120.5(2)
C9 C8 H8A 119.8
C7 C8 H8A 119.8
C8 C9 C10 120.86(19)
C8 C9 N1 123.15(19)
C10 C9 N1 115.99(17)
C9 C10 C1 122.99(17)
C9 C10 C5 118.81(19)
C1 C10 C5 118.20(19)
N1 C11 H11A 109.5
N1 C11 H11B 109.5
H11A C11 H11B 109.5
N1 C11 H11C 109.5
H11A C11 H11C 109.5
H11B C11 H11C 109.5
N1 C12 H12A 109.5
N1 C12 H12B 109.5
H12A C12 H12B 109.5
N1 C12 H12C 109.5
H12A C12 H12C 109.5
H12B C12 H12C 109.5

loop_
_geom_bond_atom_site_label_1
_geom_bond_atom_site_label_2
_geom_bond_distance
Se C 1.912(2)
Se C1 1.9328(16)
Se N1 2.4560(15)
N C 1.140(2)
N1 C9 1.433(2)
N1 C12 1.472(2)
N1 C11 1.475(2)
C1 C2 1.369(2)
C1 C10 1.424(2)
C2 C3 1.406(3)
C2 H2A 0.9300
C3 C4 1.352(3)
C3 H3A 0.9300
C4 C5 1.409(3)
C4 H4A 0.9300
C5 C6 1.413(3)
C5 C10 1.424(2)
C6 C7 1.359(3)
C6 H6A 0.9300
C7 C8 1.391(3)
C7 H7A 0.9300
C8 C9 1.361(2)
C8 H8A 0.9300
C9 C10 1.410(2)
C11 H11A 0.9600
C11 H11B 0.9600
C11 H11C 0.9600
C12 H12A 0.9600
C12 H12B 0.9600
C12 H12C 0.9600

loop_
_geom_torsion_atom_site_label_1
_geom_torsion_atom_site_label_2
_geom_torsion_atom_site_label_3
_geom_torsion_atom_site_label_4
_geom_torsion
C Se N1 C9 -21.6(6)
C1 Se N1 C9 8.28(10)
C Se N1 C12 99.1(5)
C1 Se N1 C12 129.01(12)
C Se N1 C11 -140.9(5)
C1 Se N1 C11 -111.07(12)
C1 Se C N -149.8(15)
N1 Se C N -120.5(14)
C Se C1 C2 -8.95(15)
N1 Se C1 C2 174.72(14)
C Se C1 C10 168.93(13)
N1 Se C1 C10 -7.40(12)
C10 C1 C2 C3 -2.3(3)
Se C1 C2 C3 175.55(14)
C1 C2 C3 C4 -0.7(3)
C2 C3 C4 C5 1.9(3)
C3 C4 C5 C6 -179.40(19)
C3 C4 C5 C10 -0.1(3)
C4 C5 C6 C7 -179.1(2)
C10 C5 C6 C7 1.6(3)
C5 C6 C7 C8 1.2(3)
C6 C7 C8 C9 -2.4(3)
C7 C8 C9 C10 0.6(3)
C7 C8 C9 N1 -179.95(19)
C12 N1 C9 C8 55.8(2)
C11 N1 C9 C8 -71.2(2)
Se N1 C9 C8 172.84(15)
C12 N1 C9 C10 -124.70(17)
C11 N1 C9 C10 108.32(18)
Se N1 C9 C10 -7.66(17)
C8 C9 C10 C1 -177.64(16)
N1 C9 C10 C1 2.8(2)
C8 C9 C10 C5 2.3(3)
N1 C9 C10 C5 -177.25(15)
C2 C1 C10 C9 -176.21(16)
Se C1 C10 C9 5.9(2)
C2 C1 C10 C5 3.9(2)
Se C1 C10 C5 -174.03(12)
C4 C5 C10 C9 177.41(17)
C6 C5 C10 C9 -3.3(2)
C4 C5 C10 C1 -2.7(2)
C6 C5 C10 C1 176.61(16)
